data_8107034
loop_
_publ_author_name
'Xia, Wei'
'Liu, Peng-Jun'
'Li, Gui-Juan'

_publ_section_title
;
 Crystal structure of catena-poly-[aqua(\m2-4,4&#x2032;-bipyridine-\k2
 N:N&#x2032;)bis(3&#x2032;,5,5&#x2032;-tricarboxybiphenyl-2-carboxylato-\k2
 O,O&#x2032;)cadmium(II)], C42H28N2O17Cd
;
_journal_issue 3
_journal_name_full 'Zeitschrift f\"ur Kristallographie - New Crystal Structures'
_journal_page_first 875
_journal_page_last 877
_journal_paper_doi 10.1515/ncrs-2015-0301
_journal_volume 231
_journal_year 2016
_chemical_formula_sum 'C42 H28 Cd N2 O17'
_chemical_formula_weight 945.06
_space_group_IT_number 13
_space_group_name_Hall '-P 2yc'
_space_group_name_H-M_alt 'P 1 2/c 1'
_symmetry_cell_setting monoclinic
_symmetry_space_group_name_H-M 'P 1 2/c 1'
_atom_sites_solution_hydrogens geom
_atom_sites_solution_primary direct
_atom_sites_solution_secondary difmap
_cell_angle_alpha 90
_cell_angle_beta 115.181(2)
_cell_angle_gamma 90
_cell_formula_units_Z 2
_cell_length_a 11.8533(4)
_cell_length_b 7.1975(3)
_cell_length_c 23.5490(7)
_cell_measurement_reflns_used 9909
_cell_measurement_temperature 293(2)
_cell_measurement_theta_max 27.54
_cell_measurement_theta_min 2.83
_cell_volume 1818.14(12)
_computing_cell_refinement 'Bruker SMART'
_computing_data_collection 'Bruker SMART'
_computing_data_reduction 'Bruker SAINT'
_computing_molecular_graphics 'Bruker SHELXTL'
_computing_publication_material 'Bruker SHELXTL'
_computing_structure_refinement 'SHELXL-97 (Sheldrick, 1997)'
_computing_structure_solution 'SHELXS-97 (Sheldrick, 1990)'
_diffrn_ambient_temperature 293(2)
_diffrn_measured_fraction_theta_full 0.997
_diffrn_measured_fraction_theta_max 0.997
_diffrn_measurement_device_type 'CCD area detector'
_diffrn_measurement_method 'phi and omega scans'
_diffrn_radiation_monochromator graphite
_diffrn_radiation_source 'fine-focus sealed tube'
_diffrn_radiation_type MoK\a
_diffrn_radiation_wavelength 0.71073
_diffrn_reflns_av_R_equivalents 0.0235
_diffrn_reflns_av_sigmaI/netI 0.0184
_diffrn_reflns_limit_h_max 13
_diffrn_reflns_limit_h_min -14
_diffrn_reflns_limit_k_max 8
_diffrn_reflns_limit_k_min -7
_diffrn_reflns_limit_l_max 28
_diffrn_reflns_limit_l_min -27
_diffrn_reflns_number 13244
_diffrn_reflns_theta_full 25.49
_diffrn_reflns_theta_max 25.49
_diffrn_reflns_theta_min 1.90
_diffrn_standards_decay_% 0
_diffrn_standards_interval_count 0
_diffrn_standards_interval_time 0
_diffrn_standards_number 0
_exptl_absorpt_coefficient_mu 0.690
_exptl_absorpt_correction_T_max 0.8743
_exptl_absorpt_correction_T_min 0.7651
_exptl_absorpt_correction_type multi-scan
_exptl_absorpt_process_details sadabs
_exptl_crystal_colour colourless
_exptl_crystal_density_diffrn 1.726
_exptl_crystal_density_method 'not measured'
_exptl_crystal_description block
_exptl_crystal_F_000 956
_exptl_crystal_size_max 0.41
_exptl_crystal_size_mid 0.28
_exptl_crystal_size_min 0.20
_refine_diff_density_max 0.386
_refine_diff_density_min -0.358
_refine_diff_density_rms 0.051
_refine_ls_extinction_method none
_refine_ls_goodness_of_fit_ref 1.076
_refine_ls_hydrogen_treatment constr
_refine_ls_matrix_type full
_refine_ls_number_parameters 284
_refine_ls_number_reflns 3379
_refine_ls_number_restraints 0
_refine_ls_restrained_S_all 1.076
_refine_ls_R_factor_all 0.0240
_refine_ls_R_factor_gt 0.0220
_refine_ls_shift/su_max 0.001
_refine_ls_shift/su_mean 0.000
_refine_ls_structure_factor_coef Fsqd
_refine_ls_weighting_details 'calc w=1/[\s^2^(Fo^2^)+(0.0339P)^2^+0.7222P] where P=(Fo^2^+2Fc^2^)/3'
_refine_ls_weighting_scheme calc
_refine_ls_wR_factor_gt 0.0601
_refine_ls_wR_factor_ref 0.0615
_reflns_number_gt 3143
_reflns_number_total 3379
_reflns_threshold_expression >2sigma(I)
_cod_data_source_file suppl_ncrs-2015-0301_suppl.cif
_cod_data_source_block d
_cod_depositor_comments
;
The following automatic conversions were performed:

data item '_symmetry_cell_setting' value 'Monoclinic' was changed to
'monoclinic' in accordance with the built-in table derived from the
CIF Core dictionary named 'cif_core.dic' version 2.4.5 last updated
on 2014-11-21.

Automatic conversion script
Id: cif_fix_values 8738 2021-04-28 16:35:53Z antanas 
;
_cod_original_cell_volume 1818.14(11)
_cod_original_sg_symbol_H-M P2/c
_cod_database_code 8107034

loop_
_symmetry_equiv_pos_as_xyz
'x, y, z'
'-x, y, -z+1/2'
'-x, -y, -z'
'x, -y, z-1/2'

loop_
_atom_site_label
_atom_site_type_symbol
_atom_site_fract_x
_atom_site_fract_y
_atom_site_fract_z
_atom_site_U_iso_or_equiv
_atom_site_adp_type
_atom_site_occupancy
_atom_site_symmetry_multiplicity
_atom_site_calc_flag
_atom_site_refinement_flags
_atom_site_disorder_assembly
_atom_site_disorder_group
Cd1 Cd 0.0000 0.50839(2) 0.7500 0.02408(8) Uani 1 2 d S . .
N1 N -0.20318(14) 0.5457(2) 0.74710(7) 0.0306(3) Uani 1 1 d . . .
O1 O 0.0000 0.8296(3) 0.7500 0.0498(6) Uani 1 2 d S . .
H1W H -0.0657 0.9113 0.7420 0.075 Uiso 1 1 d R . .
O2 O 0.01147(12) 0.2711(2) 0.82262(5) 0.0373(3) Uani 1 1 d . . .
O3 O 0.10651(14) 0.5274(2) 0.86730(6) 0.0380(3) Uani 1 1 d . . .
O4 O 0.11153(14) 0.0765(3) 1.13653(7) 0.0491(4) Uani 1 1 d . . .
H4 H 0.1362 0.0281 1.1713 0.074 Uiso 1 1 calc R . .
O5 O 0.30614(17) 0.0196(2) 1.15035(7) 0.0542(5) Uani 1 1 d . . .
O6 O 0.69235(12) 0.3167(2) 1.04928(6) 0.0417(4) Uani 1 1 d . . .
H6 H 0.7623 0.3617 1.0670 0.062 Uiso 1 1 calc R . .
O7 O 0.72671(14) 0.3493(3) 0.96394(7) 0.0545(4) Uani 1 1 d . . .
O8 O 0.21687(13) 0.01392(19) 0.76018(6) 0.0361(3) Uani 1 1 d . . .
O9 O 0.40458(13) 0.0854(3) 0.76766(6) 0.0441(4) Uani 1 1 d . . .
H9 H 0.3730 0.0543 0.7306 0.066 Uiso 1 1 calc R . .
C1 C 0.07348(15) 0.3644(3) 0.87034(8) 0.0283(4) Uani 1 1 d . . .
C2 C 0.10691(15) 0.2823(3) 0.93462(7) 0.0256(4) Uani 1 1 d . . .
C3 C 0.02013(17) 0.2902(3) 0.95968(8) 0.0327(4) Uani 1 1 d . . .
H3 H -0.0584 0.3400 0.9359 0.039 Uiso 1 1 calc R . .
C4 C 0.04851(17) 0.2254(3) 1.01944(8) 0.0326(4) Uani 1 1 d . . .
H4A H -0.0105 0.2304 1.0357 0.039 Uiso 1 1 calc R . .
C5 C 0.16584(17) 0.1529(3) 1.05474(8) 0.0281(4) Uani 1 1 d . . .
C6 C 0.25356(16) 0.1460(3) 1.03035(8) 0.0274(4) Uani 1 1 d . . .
H6A H 0.3325 0.0988 1.0548 0.033 Uiso 1 1 calc R . .
C7 C 0.22564(15) 0.2083(2) 0.97011(7) 0.0242(3) Uani 1 1 d . . .
C8 C 0.31977(15) 0.1949(2) 0.94418(7) 0.0244(4) Uani 1 1 d . . .
C9 C 0.44276(16) 0.2489(2) 0.97887(8) 0.0263(4) Uani 1 1 d . . .
H9A H 0.4684 0.2876 1.0202 0.032 Uiso 1 1 calc R . .
C10 C 0.52807(15) 0.2459(2) 0.95264(8) 0.0257(4) Uani 1 1 d . . .
C11 C 0.49029(16) 0.1882(2) 0.89096(8) 0.0263(4) Uani 1 1 d . . .
H11 H 0.5460 0.1902 0.8726 0.032 Uiso 1 1 calc R . .
C12 C 0.36919(15) 0.1276(2) 0.85706(7) 0.0240(3) Uani 1 1 d . . .
C13 C 0.28502(15) 0.1280(2) 0.88384(7) 0.0252(4) Uani 1 1 d . . .
H13 H 0.2047 0.0830 0.8611 0.030 Uiso 1 1 calc R . .
C14 C 0.32281(16) 0.0691(3) 0.79065(8) 0.0256(4) Uani 1 1 d . . .
C15 C 0.65985(17) 0.3092(3) 0.98843(8) 0.0313(4) Uani 1 1 d . . .
C16 C 0.20137(19) 0.0764(3) 1.11832(8) 0.0342(4) Uani 1 1 d . . .
C17 C -0.30567(16) 0.5903(3) 0.69629(8) 0.0327(4) Uani 1 1 d . . .
H17 H -0.2981 0.6148 0.6593 0.039 Uiso 1 1 calc R . .
C18 C -0.42261(16) 0.6020(3) 0.69553(8) 0.0340(4) Uani 1 1 d . . .
H18 H -0.4910 0.6350 0.6588 0.041 Uiso 1 1 calc R . .
C19 C -0.43804(16) 0.5646(3) 0.74949(8) 0.0280(4) Uani 1 1 d . . .
C20 C -0.3314(2) 0.5219(3) 0.80269(10) 0.0392(5) Uani 1 1 d . . .
H20 H -0.3360 0.4976 0.8404 0.047 Uiso 1 1 calc R . .
C21 C -0.2184(2) 0.5157(3) 0.79932(10) 0.0421(5) Uani 1 1 d . . .
H21 H -0.1479 0.4888 0.8359 0.050 Uiso 1 1 calc R . .

loop_
_atom_site_aniso_label
_atom_site_aniso_U_11
_atom_site_aniso_U_22
_atom_site_aniso_U_33
_atom_site_aniso_U_23
_atom_site_aniso_U_13
_atom_site_aniso_U_12
Cd1 0.01881(11) 0.03657(13) 0.01818(11) 0.000 0.00915(8) 0.000
N1 0.0228(8) 0.0421(9) 0.0311(8) 0.0015(7) 0.0156(7) 0.0015(7)
O1 0.0381(11) 0.0380(12) 0.0850(16) 0.000 0.0374(11) 0.000
O2 0.0412(7) 0.0489(8) 0.0179(6) 0.0000(6) 0.0089(5) 0.0057(6)
O3 0.0332(7) 0.0517(9) 0.0250(7) 0.0090(6) 0.0083(6) -0.0067(6)
O4 0.0488(9) 0.0792(11) 0.0296(8) 0.0176(8) 0.0265(7) 0.0087(8)
O5 0.0560(10) 0.0881(13) 0.0275(8) 0.0233(7) 0.0265(8) 0.0346(8)
O6 0.0310(7) 0.0642(10) 0.0253(7) -0.0054(6) 0.0077(6) -0.0124(7)
O7 0.0382(8) 0.0920(13) 0.0409(8) -0.0178(8) 0.0241(7) -0.0227(8)
O8 0.0291(8) 0.0591(10) 0.0230(7) -0.0100(6) 0.0137(6) -0.0088(6)
O9 0.0352(7) 0.0804(11) 0.0242(7) -0.0171(7) 0.0197(6) -0.0157(8)
C1 0.0192(8) 0.0476(12) 0.0203(8) 0.0047(8) 0.0105(7) 0.0076(8)
C2 0.0256(8) 0.0341(10) 0.0176(8) 0.0000(7) 0.0098(7) 0.0000(7)
C3 0.0258(9) 0.0498(12) 0.0239(9) 0.0062(8) 0.0120(7) 0.0078(8)
C4 0.0321(9) 0.0475(12) 0.0260(9) 0.0026(8) 0.0197(8) 0.0025(9)
C5 0.0340(9) 0.0346(10) 0.0193(8) 0.0010(7) 0.0148(7) 0.0023(8)
C6 0.0278(9) 0.0354(10) 0.0200(8) 0.0020(7) 0.0111(7) 0.0050(7)
C7 0.0259(8) 0.0310(9) 0.0176(8) -0.0015(7) 0.0111(7) 0.0010(7)
C8 0.0255(8) 0.0306(9) 0.0189(8) 0.0041(7) 0.0112(7) 0.0054(7)
C9 0.0283(9) 0.0332(10) 0.0179(8) -0.0006(7) 0.0103(7) 0.0037(7)
C10 0.0249(8) 0.0298(9) 0.0230(8) -0.0004(7) 0.0107(7) 0.0020(7)
C11 0.0281(9) 0.0313(9) 0.0234(8) 0.0000(7) 0.0149(7) 0.0024(7)
C12 0.0267(8) 0.0279(9) 0.0195(8) 0.0012(7) 0.0120(7) 0.0039(7)
C13 0.0238(8) 0.0328(9) 0.0198(8) 0.0007(7) 0.0099(7) 0.0022(7)
C14 0.0282(9) 0.0306(9) 0.0211(8) -0.0007(7) 0.0135(7) 0.0021(8)
C15 0.0291(9) 0.0349(10) 0.0296(9) -0.0057(8) 0.0121(8) -0.0011(8)
C16 0.0422(11) 0.0431(11) 0.0229(9) 0.0045(8) 0.0193(8) 0.0075(9)
C17 0.0278(9) 0.0460(12) 0.0282(9) 0.0039(8) 0.0159(8) 0.0002(9)
C18 0.0240(9) 0.0497(12) 0.0285(9) 0.0041(9) 0.0114(7) 0.0022(8)
C19 0.0234(9) 0.0311(9) 0.0323(9) -0.0012(8) 0.0144(7) 0.0003(8)
C20 0.0290(10) 0.0642(15) 0.0296(10) 0.0074(9) 0.0174(9) 0.0080(9)
C21 0.0235(10) 0.0735(16) 0.0310(11) 0.0100(9) 0.0134(9) 0.0096(9)

loop_
_atom_type_symbol
_atom_type_description
_atom_type_scat_dispersion_real
_atom_type_scat_dispersion_imag
_atom_type_scat_source
C C 0.0033 0.0016 'International Tables Vol C Tables 4.2.6.8 and 6.1.1.4'
H H 0.0000 0.0000 'International Tables Vol C Tables 4.2.6.8 and 6.1.1.4'
Cd Cd -0.8075 1.2024 'International Tables Vol C Tables 4.2.6.8 and 6.1.1.4'
N N 0.0061 0.0033 'International Tables Vol C Tables 4.2.6.8 and 6.1.1.4'
O O 0.0106 0.0060 'International Tables Vol C Tables 4.2.6.8 and 6.1.1.4'

loop_
_geom_angle_atom_site_label_1
_geom_angle_atom_site_label_2
_geom_angle_atom_site_label_3
_geom_angle
_geom_angle_site_symmetry_1
_geom_angle_site_symmetry_3
O1 Cd1 O2 135.87(3) . 2_556
O1 Cd1 O2 135.87(3) . .
O2 Cd1 O2 88.25(6) 2_556 .
O1 Cd1 N1 83.56(4) . .
O2 Cd1 N1 108.11(5) 2_556 .
O2 Cd1 N1 81.39(5) . .
O1 Cd1 N1 83.56(4) . 2_556
O2 Cd1 N1 81.39(5) 2_556 2_556
O2 Cd1 N1 108.11(5) . 2_556
N1 Cd1 N1 167.11(8) . 2_556
O1 Cd1 O3 86.87(3) . .
O2 Cd1 O3 132.81(5) 2_556 .
O2 Cd1 O3 53.05(4) . .
N1 Cd1 O3 93.11(5) . .
N1 Cd1 O3 86.19(5) 2_556 .
O1 Cd1 O3 86.87(3) . 2_556
O2 Cd1 O3 53.05(4) 2_556 2_556
O2 Cd1 O3 132.81(5) . 2_556
N1 Cd1 O3 86.19(5) . 2_556
N1 Cd1 O3 93.11(5) 2_556 2_556
O3 Cd1 O3 173.73(7) . 2_556
C17 N1 C21 115.94(16) . .
C17 N1 Cd1 125.06(12) . .
C21 N1 Cd1 118.97(13) . .
Cd1 O1 H1W 129.3 . .
C1 O2 Cd1 95.32(12) . .
C1 O3 Cd1 89.35(10) . .
C16 O4 H4 109.5 . .
C15 O6 H6 109.5 . .
C14 O9 H9 109.5 . .
O2 C1 O3 122.28(16) . .
O2 C1 C2 119.69(17) . .
O3 C1 C2 118.00(16) . .
C3 C2 C7 120.03(15) . .
C3 C2 C1 118.92(15) . .
C7 C2 C1 120.96(15) . .
C4 C3 C2 121.06(17) . .
C4 C3 H3 119.5 . .
C2 C3 H3 119.5 . .
C3 C4 C5 119.11(16) . .
C3 C4 H4A 120.4 . .
C5 C4 H4A 120.4 . .
C4 C5 C6 120.26(15) . .
C4 C5 C16 121.97(16) . .
C6 C5 C16 117.75(16) . .
C5 C6 C7 121.18(16) . .
C5 C6 H6A 119.4 . .
C7 C6 H6A 119.4 . .
C6 C7 C2 118.36(15) . .
C6 C7 C8 120.35(15) . .
C2 C7 C8 121.29(14) . .
C13 C8 C9 118.66(15) . .
C13 C8 C7 119.75(15) . .
C9 C8 C7 121.59(15) . .
C8 C9 C10 120.91(15) . .
C8 C9 H9A 119.5 . .
C10 C9 H9A 119.5 . .
C11 C10 C9 119.80(16) . .
C11 C10 C15 118.36(15) . .
C9 C10 C15 121.81(15) . .
C12 C11 C10 119.45(15) . .
C12 C11 H11 120.3 . .
C10 C11 H11 120.3 . .
C11 C12 C13 120.47(15) . .
C11 C12 C14 121.80(15) . .
C13 C12 C14 117.67(15) . .
C8 C13 C12 120.56(16) . .
C8 C13 H13 119.7 . .
C12 C13 H13 119.7 . .
O8 C14 O9 123.24(16) . .
O8 C14 C12 122.78(15) . .
O9 C14 C12 113.97(15) . .
O7 C15 O6 124.54(17) . .
O7 C15 C10 123.29(17) . .
O6 C15 C10 112.17(15) . .
O5 C16 O4 123.77(17) . .
O5 C16 C5 121.93(17) . .
O4 C16 C5 114.30(17) . .
N1 C17 C18 123.59(17) . .
N1 C17 H17 118.2 . .
C18 C17 H17 118.2 . .
C17 C18 C19 119.98(17) . .
C17 C18 H18 120.0 . .
C19 C18 H18 120.0 . .
C20 C19 C18 116.57(17) . .
C20 C19 C19 121.1(2) . 2_456
C18 C19 C19 122.3(2) . 2_456
C21 C20 C19 119.47(19) . .
C21 C20 H20 120.3 . .
C19 C20 H20 120.3 . .
N1 C21 C20 124.39(19) . .
N1 C21 H21 117.8 . .
C20 C21 H21 117.8 . .

loop_
_geom_bond_atom_site_label_1
_geom_bond_atom_site_label_2
_geom_bond_distance
_geom_bond_site_symmetry_2
Cd1 O1 2.312(2) .
Cd1 O2 2.3798(13) 2_556
Cd1 O2 2.3797(13) .
Cd1 N1 2.3953(15) .
Cd1 N1 2.3953(15) 2_556
Cd1 O3 2.5050(14) .
Cd1 O3 2.5050(14) 2_556
N1 C17 1.332(2) .
N1 C21 1.334(3) .
O1 H1W 0.9290 .
O2 C1 1.246(2) .
O3 C1 1.249(2) .
O4 C16 1.306(2) .
O4 H4 0.8200 .
O5 C16 1.217(3) .
O6 C15 1.317(2) .
O6 H6 0.8200 .
O7 C15 1.197(2) .
O8 C14 1.218(2) .
O9 C14 1.301(2) .
O9 H9 0.8200 .
C1 C2 1.512(2) .
C2 C3 1.388(2) .
C2 C7 1.401(2) .
C3 C4 1.382(2) .
C3 H3 0.9300 .
C4 C5 1.383(3) .
C4 H4A 0.9300 .
C5 C6 1.386(2) .
C5 C16 1.478(2) .
C6 C7 1.387(2) .
C6 H6A 0.9300 .
C7 C8 1.485(2) .
C8 C13 1.387(2) .
C8 C9 1.389(2) .
C9 C10 1.391(2) .
C9 H9A 0.9300 .
C10 C11 1.389(2) .
C10 C15 1.496(2) .
C11 C12 1.383(2) .
C11 H11 0.9300 .
C12 C13 1.389(2) .
C12 C14 1.481(2) .
C13 H13 0.9300 .
C17 C18 1.381(2) .
C17 H17 0.9300 .
C18 C19 1.385(3) .
C18 H18 0.9300 .
C19 C20 1.384(3) .
C19 C19 1.479(3) 2_456
C20 C21 1.375(3) .
C20 H20 0.9300 .
C21 H21 0.9300 .

loop_
_geom_hbond_atom_site_label_D
_geom_hbond_atom_site_label_H
_geom_hbond_atom_site_label_A
_geom_hbond_distance_DH
_geom_hbond_distance_HA
_geom_hbond_distance_DA
_geom_hbond_angle_DHA
_geom_hbond_site_symmetry_A
O1 H1W O8 0.93 1.92 2.8108(17) 160.4 2_566
O4 H4 O8 0.82 1.92 2.7144(18) 162.9 4_556
O6 H6 O3 0.82 1.84 2.6108(19) 155.0 3_667
O9 H9 O5 0.82 1.79 2.6116(18) 178.4 4

loop_
_geom_torsion_atom_site_label_1
_geom_torsion_atom_site_label_2
_geom_torsion_atom_site_label_3
_geom_torsion_atom_site_label_4
_geom_torsion
_geom_torsion_site_symmetry_1
_geom_torsion_site_symmetry_2
_geom_torsion_site_symmetry_3
_geom_torsion_site_symmetry_4
O1 Cd1 N1 C17 77.49(16) . . . .
O2 Cd1 N1 C17 -58.82(17) 2_556 . . .
O2 Cd1 N1 C17 -144.12(17) . . . .
N1 Cd1 N1 C17 77.49(16) 2_556 . . .
O3 Cd1 N1 C17 163.98(16) . . . .
O3 Cd1 N1 C17 -9.78(16) 2_556 . . .
O1 Cd1 N1 C21 -104.40(15) . . . .
O2 Cd1 N1 C21 119.29(15) 2_556 . . .
O2 Cd1 N1 C21 33.99(15) . . . .
N1 Cd1 N1 C21 -104.40(15) 2_556 . . .
O3 Cd1 N1 C21 -17.91(16) . . . .
O3 Cd1 N1 C21 168.32(16) 2_556 . . .
O1 Cd1 O2 C1 -29.10(12) . . . .
O2 Cd1 O2 C1 150.90(12) 2_556 . . .
N1 Cd1 O2 C1 -100.49(11) . . . .
N1 Cd1 O2 C1 70.54(11) 2_556 . . .
O3 Cd1 O2 C1 0.02(10) . . . .
O3 Cd1 O2 C1 -177.09(9) 2_556 . . .
O1 Cd1 O3 C1 160.15(10) . . . .
O2 Cd1 O3 C1 -41.55(13) 2_556 . . .
O2 Cd1 O3 C1 -0.02(10) . . . .
N1 Cd1 O3 C1 76.78(11) . . . .
N1 Cd1 O3 C1 -116.11(11) 2_556 . . .
O3 Cd1 O3 C1 160.15(10) 2_556 . . .
Cd1 O2 C1 O3 -0.04(18) . . . .
Cd1 O2 C1 C2 177.72(13) . . . .
Cd1 O3 C1 O2 0.03(17) . . . .
Cd1 O3 C1 C2 -177.75(13) . . . .
O2 C1 C2 C3 -82.9(2) . . . .
O3 C1 C2 C3 94.9(2) . . . .
O2 C1 C2 C7 100.5(2) . . . .
O3 C1 C2 C7 -81.6(2) . . . .
C7 C2 C3 C4 -0.2(3) . . . .
C1 C2 C3 C4 -176.81(18) . . . .
C2 C3 C4 C5 0.5(3) . . . .
C3 C4 C5 C6 0.1(3) . . . .
C3 C4 C5 C16 -178.31(19) . . . .
C4 C5 C6 C7 -1.0(3) . . . .
C16 C5 C6 C7 177.47(17) . . . .
C5 C6 C7 C2 1.3(3) . . . .
C5 C6 C7 C8 -178.26(17) . . . .
C3 C2 C7 C6 -0.6(3) . . . .
C1 C2 C7 C6 175.87(17) . . . .
C3 C2 C7 C8 178.90(17) . . . .
C1 C2 C7 C8 -4.6(3) . . . .
C6 C7 C8 C13 134.26(18) . . . .
C2 C7 C8 C13 -45.3(2) . . . .
C6 C7 C8 C9 -46.1(3) . . . .
C2 C7 C8 C9 134.36(18) . . . .
C13 C8 C9 C10 3.5(3) . . . .
C7 C8 C9 C10 -176.14(16) . . . .
C8 C9 C10 C11 0.0(3) . . . .
C8 C9 C10 C15 178.01(17) . . . .
C9 C10 C11 C12 -2.4(3) . . . .
C15 C10 C11 C12 179.50(16) . . . .
C10 C11 C12 C13 1.3(3) . . . .
C10 C11 C12 C14 178.38(16) . . . .
C9 C8 C13 C12 -4.6(3) . . . .
C7 C8 C13 C12 175.07(16) . . . .
C11 C12 C13 C8 2.2(3) . . . .
C14 C12 C13 C8 -174.97(16) . . . .
C11 C12 C14 O8 179.35(18) . . . .
C13 C12 C14 O8 -3.5(3) . . . .
C11 C12 C14 O9 -1.9(3) . . . .
C13 C12 C14 O9 175.26(17) . . . .
C11 C10 C15 O7 16.0(3) . . . .
C9 C10 C15 O7 -162.1(2) . . . .
C11 C10 C15 O6 -164.57(17) . . . .
C9 C10 C15 O6 17.4(3) . . . .
C4 C5 C16 O5 -177.0(2) . . . .
C6 C5 C16 O5 4.6(3) . . . .
C4 C5 C16 O4 2.8(3) . . . .
C6 C5 C16 O4 -175.72(18) . . . .
C21 N1 C17 C18 -1.4(3) . . . .
Cd1 N1 C17 C18 176.77(15) . . . .
N1 C17 C18 C19 -0.7(3) . . . .
C17 C18 C19 C20 1.9(3) . . . .
C17 C18 C19 C19 -176.46(14) . . . 2_456
C18 C19 C20 C21 -1.1(3) . . . .
C19 C19 C20 C21 177.30(15) 2_456 . . .
C17 N1 C21 C20 2.3(3) . . . .
Cd1 N1 C21 C20 -176.00(17) . . . .
C19 C20 C21 N1 -1.1(3) . . . .
